data_4088791
loop_
_publ_author_name
'Matsubara, Kouki'
'Yamamoto, Hitomi'
'Miyazaki, Satoshi'
'Inatomi, Takahiro'
'Nonaka, Keita'
'Koga, Yuji'
'Yamada, Yuji'
'Veiros, Luis F.'
'Kirchner, Karl'

_publ_section_title
;
 Dinuclear Systems in the Efficient Nickel-Catalyzed Kumada--Tamao--Corriu
 Cross-Coupling of Aryl Halides
;
_journal_issue 2
_journal_name_full Organometallics
_journal_page_first 255
_journal_paper_doi 10.1021/acs.organomet.6b00451
_journal_volume 36
_journal_year 2016
_chemical_formula_moiety 'C61 H79 Cl N4 Ni2'
_chemical_formula_sum 'C61 H79 Cl N4 Ni2'
_chemical_formula_weight 1021.11
_space_group_IT_number 14
_space_group_name_Hall '-P 2ybc'
_space_group_name_H-M_alt 'P 1 21/c 1'
_symmetry_cell_setting monoclinic
_symmetry_Int_Tables_number 14
_symmetry_space_group_name_Hall '-P 2ybc'
_symmetry_space_group_name_H-M 'P 1 21/c 1'
_atom_sites_solution_hydrogens geom
_atom_sites_solution_primary direct
_atom_sites_solution_secondary difmap
_audit_creation_method SHELXL-97
_cell_angle_alpha 90.00
_cell_angle_beta 106.4400(10)
_cell_angle_gamma 90.00
_cell_formula_units_Z 4
_cell_length_a 11.8561(14)
_cell_length_b 23.765(3)
_cell_length_c 20.443(2)
_cell_measurement_reflns_used 14527
_cell_measurement_temperature 123.1
_cell_measurement_theta_max 27.5
_cell_measurement_theta_min 3.1
_cell_volume 5524.5(11)
_computing_cell_refinement CrystalClear
_computing_data_collection CrystalClear
_computing_data_reduction CrystalStructure
_computing_molecular_graphics 'Mercury 3.5.1'
_computing_publication_material 'CrystalStructure 3.8'
_computing_structure_refinement SHELXL
_computing_structure_solution SIR97
_diffrn_ambient_temperature 123.1
_diffrn_detector_area_resol_mean 7.31
_diffrn_measured_fraction_theta_full 0.987
_diffrn_measured_fraction_theta_max 0.987
_diffrn_measurement_device_type 'Rigaku Saturn'
_diffrn_measurement_method \w
_diffrn_radiation_monochromator graphite
_diffrn_radiation_source 'fine-focus sealed tube'
_diffrn_radiation_type MoK\a
_diffrn_radiation_wavelength 0.71070
_diffrn_reflns_av_R_equivalents 0.0764
_diffrn_reflns_av_sigmaI/netI 0.0608
_diffrn_reflns_limit_h_max 15
_diffrn_reflns_limit_h_min -15
_diffrn_reflns_limit_k_max 28
_diffrn_reflns_limit_k_min -30
_diffrn_reflns_limit_l_max 22
_diffrn_reflns_limit_l_min -26
_diffrn_reflns_number 44597
_diffrn_reflns_theta_full 27.48
_diffrn_reflns_theta_max 27.48
_diffrn_reflns_theta_min 3.10
_exptl_absorpt_coefficient_mu 0.771
_exptl_absorpt_correction_T_max 0.926
_exptl_absorpt_correction_T_min 0.912
_exptl_absorpt_correction_type multi-scan
_exptl_absorpt_process_details 'Jacobson, R. (1998) Private communication'
_exptl_crystal_colour yellow
_exptl_crystal_density_diffrn 1.228
_exptl_crystal_density_method 'not measured'
_exptl_crystal_description prism
_exptl_crystal_F_000 2184
_exptl_crystal_size_max 0.12
_exptl_crystal_size_mid 0.10
_exptl_crystal_size_min 0.10
_refine_diff_density_max 0.585
_refine_diff_density_min -0.812
_refine_diff_density_rms 0.090
_refine_ls_extinction_method none
_refine_ls_goodness_of_fit_ref 1.096
_refine_ls_hydrogen_treatment mixed
_refine_ls_matrix_type full
_refine_ls_number_parameters 614
_refine_ls_number_reflns 12523
_refine_ls_number_restraints 0
_refine_ls_restrained_S_all 1.096
_refine_ls_R_factor_all 0.0658
_refine_ls_R_factor_gt 0.0572
_refine_ls_shift/su_max 0.001
_refine_ls_shift/su_mean 0.000
_refine_ls_structure_factor_coef Fsqd
_refine_ls_weighting_details 'calc w=1/[\s^2^(Fo^2^)+(0.0589P)^2^+7.3935P] where P=(Fo^2^+2Fc^2^)/3'
_refine_ls_weighting_scheme calc
_refine_ls_wR_factor_gt 0.1421
_refine_ls_wR_factor_ref 0.1488
_reflns_number_gt 10944
_reflns_number_total 12687
_reflns_threshold_expression >2sigma(I)
_cod_data_source_file om6b00451_si_002.cif
_cod_data_source_block 1a
_cod_depositor_comments
;
The following automatic conversions were performed:

data name '_atom_site_symetry_multiplicity' was replaced with
'_atom_site_symmetry_multiplicity' as specified in the replacement
file
'/home/saulius/struct/COD-crude-data/automatic-downloads/DataCite-retrospective/ACS/depositions/lib/lists/replacement-tags.lst'.

Automatic conversion script
Id: cif_correct_tags 6909 2019-04-08 15:41:33Z antanas 
;
_cod_original_cell_volume 5524.4(11)
_cod_database_code 4088791

loop_
_symmetry_equiv_pos_as_xyz
'x, y, z'
'-x, y+1/2, -z+1/2'
'-x, -y, -z'
'x, -y-1/2, z-1/2'

loop_
_atom_site_label
_atom_site_type_symbol
_atom_site_fract_x
_atom_site_fract_y
_atom_site_fract_z
_atom_site_U_iso_or_equiv
_atom_site_adp_type
_atom_site_occupancy
_atom_site_symmetry_multiplicity
_atom_site_calc_flag
_atom_site_refinement_flags
Ni1 Ni 0.27900(3) 0.150227(13) 0.732963(17) 0.01764(10) Uani 1 1 d .
Ni2 Ni 0.25596(3) 0.052087(13) 0.752637(17) 0.01910(10) Uani 1 1 d .
Cl1 Cl 0.34501(7) 0.10965(3) 0.83556(3) 0.02931(16) Uani 1 1 d .
N1 N 0.40979(17) 0.25199(9) 0.79132(11) 0.0164(4) Uani 1 1 d .
N2 N 0.23182(17) 0.27346(9) 0.73877(11) 0.0174(4) Uani 1 1 d .
N3 N 0.13431(18) -0.04678(9) 0.77849(11) 0.0171(4) Uani 1 1 d .
N4 N 0.26685(18) -0.06914(9) 0.73062(11) 0.0175(4) Uani 1 1 d .
C1 C 0.2392(2) 0.08756(11) 0.66635(14) 0.0218(5) Uani 1 1 d .
C2 C 0.1516(2) 0.12767(12) 0.63476(15) 0.0255(6) Uani 1 1 d .
H2 H 0.0951 0.1387 0.6572 0.031 Uiso 1 1 calc R
C3 C 0.1470(3) 0.15157(12) 0.57053(15) 0.0286(6) Uani 1 1 d .
H3 H 0.0871 0.1781 0.5509 0.034 Uiso 1 1 calc R
C4 C 0.2272(3) 0.13735(12) 0.53564(15) 0.0290(6) Uani 1 1 d .
C5 C 0.3155(3) 0.09856(12) 0.56691(15) 0.0280(6) Uani 1 1 d .
H5 H 0.3725 0.0885 0.5444 0.034 Uiso 1 1 calc R
C6 C 0.3218(2) 0.07479(11) 0.62919(15) 0.0251(6) Uani 1 1 d .
H6 H 0.3834 0.0489 0.6483 0.030 Uiso 1 1 calc R
C7 C 0.2202(3) 0.16114(15) 0.46596(17) 0.0411(8) Uani 1 1 d .
H7A H 0.2673 0.1956 0.4711 0.049 Uiso 1 1 calc R
H7B H 0.1381 0.1698 0.4419 0.049 Uiso 1 1 calc R
H7C H 0.2507 0.1334 0.4398 0.049 Uiso 1 1 calc R
C8 C 0.3066(2) 0.22834(10) 0.75326(13) 0.0174(5) Uani 1 1 d .
C9 C 0.3989(2) 0.30976(11) 0.79964(13) 0.0199(5) Uani 1 1 d .
H9 H 0.4589 0.3348 0.8236 0.024 Uiso 1 1 calc R
C10 C 0.2866(2) 0.32316(11) 0.76708(13) 0.0200(5) Uani 1 1 d .
H10 H 0.2517 0.3594 0.7640 0.024 Uiso 1 1 calc R
C11 C 0.5179(2) 0.22251(10) 0.82371(13) 0.0172(5) Uani 1 1 d .
C12 C 0.5542(2) 0.22019(11) 0.89505(13) 0.0199(5) Uani 1 1 d .
C13 C 0.6659(2) 0.19822(12) 0.92609(14) 0.0255(6) Uani 1 1 d .
H13 H 0.6947 0.1978 0.9744 0.031 Uiso 1 1 calc R
C14 C 0.7354(2) 0.17705(12) 0.88778(15) 0.0272(6) Uani 1 1 d .
H14 H 0.8118 0.1630 0.9097 0.033 Uiso 1 1 calc R
C15 C 0.6932(2) 0.17636(12) 0.81738(15) 0.0246(6) Uani 1 1 d .
H15 H 0.7399 0.1600 0.7916 0.030 Uiso 1 1 calc R
C16 C 0.5843(2) 0.19897(11) 0.78328(13) 0.0186(5) Uani 1 1 d .
C17 C 0.4768(2) 0.23837(13) 0.93924(14) 0.0252(6) Uani 1 1 d .
H17 H 0.3966 0.2468 0.9086 0.030 Uiso 1 1 calc R
C18 C 0.5241(3) 0.29171(13) 0.98003(15) 0.0299(6) Uani 1 1 d .
H18A H 0.4801 0.2988 1.0132 0.036 Uiso 1 1 calc R
H18B H 0.5148 0.3238 0.9489 0.036 Uiso 1 1 calc R
H18C H 0.6076 0.2867 1.0041 0.036 Uiso 1 1 calc R
C19 C 0.4653(3) 0.19085(14) 0.98808(16) 0.0359(7) Uani 1 1 d .
H19A H 0.5386 0.1878 1.0251 0.043 Uiso 1 1 calc R
H19B H 0.4498 0.1552 0.9630 0.043 Uiso 1 1 calc R
H19C H 0.4003 0.1993 1.0072 0.043 Uiso 1 1 calc R
C20 C 0.5402(2) 0.19903(11) 0.70586(13) 0.0216(5) Uani 1 1 d .
H20 H 0.4537 0.1915 0.6929 0.026 Uiso 1 1 calc R
C21 C 0.5967(3) 0.15301(13) 0.67306(16) 0.0291(6) Uani 1 1 d .
H21A H 0.6681 0.1678 0.6642 0.035 Uiso 1 1 calc R
H21B H 0.5412 0.1411 0.6300 0.035 Uiso 1 1 calc R
H21C H 0.6169 0.1207 0.7040 0.035 Uiso 1 1 calc R
C22 C 0.5577(3) 0.25654(13) 0.67729(16) 0.0364(7) Uani 1 1 d .
H22A H 0.6408 0.2615 0.6796 0.044 Uiso 1 1 calc R
H22B H 0.5338 0.2860 0.7042 0.044 Uiso 1 1 calc R
H22C H 0.5097 0.2591 0.6297 0.044 Uiso 1 1 calc R
C23 C 0.1100(2) 0.26921(10) 0.69956(13) 0.0183(5) Uani 1 1 d .
C24 C 0.0305(2) 0.24360(11) 0.72947(15) 0.0235(5) Uani 1 1 d .
C25 C -0.0847(2) 0.23680(13) 0.68872(16) 0.0311(6) Uani 1 1 d .
H25 H -0.1404 0.2189 0.7073 0.037 Uiso 1 1 calc R
C26 C -0.1199(2) 0.25536(13) 0.62205(16) 0.0315(7) Uani 1 1 d .
H26 H -0.1983 0.2491 0.5949 0.038 Uiso 1 1 calc R
C27 C -0.0410(2) 0.28303(13) 0.59488(15) 0.0276(6) Uani 1 1 d .
H27 H -0.0667 0.2970 0.5495 0.033 Uiso 1 1 calc R
C28 C 0.0757(2) 0.29083(11) 0.63289(14) 0.0223(5) Uani 1 1 d .
C29 C 0.0623(2) 0.22548(13) 0.80346(15) 0.0289(6) Uani 1 1 d .
H29 H 0.1480 0.2330 0.8245 0.035 Uiso 1 1 calc R
C30 C -0.0082(3) 0.26088(14) 0.84152(16) 0.0352(7) Uani 1 1 d .
H30A H 0.0231 0.2547 0.8907 0.042 Uiso 1 1 calc R
H30B H -0.0911 0.2496 0.8266 0.042 Uiso 1 1 calc R
H30C H -0.0015 0.3008 0.8314 0.042 Uiso 1 1 calc R
C31 C 0.1586(2) 0.32487(12) 0.60310(14) 0.0245(6) Uani 1 1 d .
H31 H 0.2409 0.3180 0.6317 0.029 Uiso 1 1 calc R
C32 C 0.0397(3) 0.16293(13) 0.81157(18) 0.0350(7) Uani 1 1 d .
H32A H -0.0401 0.1534 0.7841 0.042 Uiso 1 1 calc R
H32B H 0.0479 0.1547 0.8597 0.042 Uiso 1 1 calc R
H32C H 0.0968 0.1406 0.7961 0.042 Uiso 1 1 calc R
C33 C 0.1323(3) 0.38753(13) 0.60624(17) 0.0323(6) Uani 1 1 d .
H33A H 0.0732 0.3988 0.5642 0.039 Uiso 1 1 calc R
H33B H 0.2046 0.4092 0.6111 0.039 Uiso 1 1 calc R
H33C H 0.1024 0.3949 0.6455 0.039 Uiso 1 1 calc R
C34 C 0.1508(3) 0.30889(16) 0.52990(18) 0.0428(8) Uani 1 1 d .
H34A H 0.0702 0.2974 0.5063 0.051 Uiso 1 1 calc R
H34B H 0.2048 0.2777 0.5298 0.051 Uiso 1 1 calc R
H34C H 0.1725 0.3414 0.5065 0.051 Uiso 1 1 calc R
C35 C 0.2147(2) -0.02334(10) 0.75020(12) 0.0166(5) Uani 1 1 d .
C36 C 0.1375(2) -0.10505(11) 0.77762(14) 0.0210(5) Uani 1 1 d .
H36 H 0.0903 -0.1300 0.7949 0.025 Uiso 1 1 calc R
C37 C 0.2207(2) -0.11941(11) 0.74753(14) 0.0202(5) Uani 1 1 d .
H37 H 0.2435 -0.1565 0.7394 0.024 Uiso 1 1 calc R
C38 C 0.0621(2) -0.01389(11) 0.81021(13) 0.0195(5) Uani 1 1 d .
C39 C 0.1015(2) -0.00606(11) 0.88068(14) 0.0229(5) Uani 1 1 d .
C40 C 0.0247(3) 0.02154(12) 0.91096(15) 0.0290(6) Uani 1 1 d .
H40 H 0.0475 0.0271 0.9589 0.035 Uiso 1 1 calc R
C41 C -0.0831(3) 0.04078(12) 0.87246(17) 0.0306(6) Uani 1 1 d .
H41 H -0.1353 0.0578 0.8943 0.037 Uiso 1 1 calc R
C42 C -0.1163(2) 0.03549(12) 0.80198(16) 0.0274(6) Uani 1 1 d .
H42 H -0.1897 0.0502 0.7759 0.033 Uiso 1 1 calc R
C43 C -0.0429(2) 0.00879(11) 0.76903(14) 0.0220(5) Uani 1 1 d .
C44 C 0.2226(3) -0.02466(13) 0.92240(14) 0.0280(6) Uani 1 1 d .
H44 H 0.2702 -0.0321 0.8900 0.034 Uiso 1 1 calc R
C45 C 0.2190(3) -0.07904(15) 0.96158(18) 0.0415(8) Uani 1 1 d .
H45A H 0.2100 -0.0700 1.0066 0.050 Uiso 1 1 calc R
H45B H 0.2923 -0.1000 0.9670 0.050 Uiso 1 1 calc R
H45C H 0.1524 -0.1021 0.9362 0.050 Uiso 1 1 calc R
C46 C 0.2859(3) 0.02129(15) 0.97187(17) 0.0411(8) Uani 1 1 d .
H46A H 0.3307 0.0453 0.9493 0.049 Uiso 1 1 calc R
H46B H 0.3396 0.0038 1.0122 0.049 Uiso 1 1 calc R
H46C H 0.2278 0.0441 0.9858 0.049 Uiso 1 1 calc R
C47 C -0.0726(2) 0.00651(12) 0.69134(14) 0.0256(6) Uani 1 1 d .
H47 H 0.0029 0.0111 0.6792 0.031 Uiso 1 1 calc R
C48 C -0.1246(3) -0.05044(14) 0.66297(17) 0.0350(7) Uani 1 1 d .
H48A H -0.0783 -0.0808 0.6904 0.042 Uiso 1 1 calc R
H48B H -0.1226 -0.0541 0.6156 0.042 Uiso 1 1 calc R
H48C H -0.2061 -0.0529 0.6648 0.042 Uiso 1 1 calc R
C49 C -0.1539(3) 0.05397(14) 0.65641(17) 0.0371(7) Uani 1 1 d .
H49A H -0.2359 0.0418 0.6470 0.045 Uiso 1 1 calc R
H49B H -0.1374 0.0637 0.6134 0.045 Uiso 1 1 calc R
H49C H -0.1408 0.0870 0.6863 0.045 Uiso 1 1 calc R
C50 C 0.3546(2) -0.06495(10) 0.69503(13) 0.0185(5) Uani 1 1 d .
C51 C 0.4681(2) -0.04699(10) 0.73136(13) 0.0180(5) Uani 1 1 d .
C52 C 0.5504(2) -0.04102(12) 0.69458(14) 0.0233(5) Uani 1 1 d .
H52 H 0.6282 -0.0294 0.7175 0.028 Uiso 1 1 calc R
C53 C 0.5202(2) -0.05188(12) 0.62482(15) 0.0261(6) Uani 1 1 d .
H53 H 0.5772 -0.0474 0.6006 0.031 Uiso 1 1 calc R
C54 C 0.4075(2) -0.06921(12) 0.59078(14) 0.0256(6) Uani 1 1 d .
H54 H 0.3879 -0.0764 0.5432 0.031 Uiso 1 1 calc R
C55 C 0.3220(2) -0.07636(11) 0.62509(14) 0.0218(5) Uani 1 1 d .
C56 C 0.4992(2) -0.03419(11) 0.80732(13) 0.0212(5) Uani 1 1 d .
H56 H 0.4280 -0.0169 0.8162 0.025 Uiso 1 1 calc R
C57 C 0.5255(3) -0.08877(13) 0.84921(15) 0.0311(6) Uani 1 1 d .
H57A H 0.4526 -0.1033 0.8565 0.037 Uiso 1 1 calc R
H57B H 0.5824 -0.0810 0.8934 0.037 Uiso 1 1 calc R
H57C H 0.5582 -0.1168 0.8245 0.037 Uiso 1 1 calc R
C58 C 0.5990(3) 0.00789(14) 0.83094(16) 0.0318(7) Uani 1 1 d .
H58A H 0.6742 -0.0122 0.8448 0.038 Uiso 1 1 calc R
H58B H 0.5886 0.0293 0.8698 0.038 Uiso 1 1 calc R
H58C H 0.5987 0.0337 0.7935 0.038 Uiso 1 1 calc R
C59 C 0.1962(2) -0.09267(13) 0.58593(15) 0.0287(6) Uani 1 1 d .
H59 H 0.1541 -0.1036 0.6201 0.034 Uiso 1 1 calc R
C60 C 0.1927(3) -0.14282(17) 0.5392(2) 0.0530(11) Uani 1 1 d .
H60A H 0.1947 -0.1295 0.4942 0.064 Uiso 1 1 calc R
H60B H 0.1203 -0.1643 0.5348 0.064 Uiso 1 1 calc R
H60C H 0.2609 -0.1670 0.5586 0.064 Uiso 1 1 calc R
C61 C 0.1319(3) -0.04213(16) 0.5459(2) 0.0466(9) Uani 1 1 d .
H61A H 0.0934 -0.0207 0.5745 0.056 Uiso 1 1 calc R
H61B H 0.0726 -0.0554 0.5050 0.056 Uiso 1 1 calc R
H61C H 0.1885 -0.0179 0.5326 0.056 Uiso 1 1 calc R

loop_
_atom_site_aniso_label
_atom_site_aniso_U_11
_atom_site_aniso_U_22
_atom_site_aniso_U_33
_atom_site_aniso_U_23
_atom_site_aniso_U_13
_atom_site_aniso_U_12
Ni1 0.01582(16) 0.01151(16) 0.02421(18) -0.00044(12) 0.00340(12) -0.00041(11)
Ni2 0.01914(17) 0.01097(16) 0.02864(19) -0.00093(12) 0.00912(13) -0.00097(11)
Cl1 0.0404(4) 0.0172(3) 0.0263(3) 0.0006(2) 0.0028(3) -0.0042(3)
N1 0.0135(9) 0.0142(10) 0.0208(10) -0.0001(8) 0.0039(8) -0.0007(8)
N2 0.0131(9) 0.0126(10) 0.0258(11) -0.0007(8) 0.0042(8) -0.0011(7)
N3 0.0173(10) 0.0124(10) 0.0225(10) -0.0001(8) 0.0073(8) -0.0008(8)
N4 0.0144(9) 0.0153(10) 0.0242(11) 0.0008(8) 0.0074(8) 0.0008(8)
C1 0.0224(12) 0.0133(11) 0.0279(13) -0.0021(10) 0.0044(10) -0.0025(9)
C2 0.0197(12) 0.0202(13) 0.0326(15) -0.0065(11) 0.0012(11) -0.0006(10)
C3 0.0253(13) 0.0221(13) 0.0309(15) -0.0012(11) -0.0041(11) 0.0014(11)
C4 0.0343(15) 0.0211(13) 0.0270(14) -0.0036(11) 0.0012(12) -0.0026(11)
C5 0.0315(15) 0.0232(14) 0.0297(14) -0.0027(11) 0.0094(12) -0.0008(11)
C6 0.0250(13) 0.0179(13) 0.0319(14) 0.0003(11) 0.0072(11) 0.0018(10)
C7 0.055(2) 0.0354(18) 0.0292(16) 0.0034(14) 0.0050(15) 0.0013(15)
C8 0.0150(11) 0.0164(12) 0.0203(12) 0.0016(9) 0.0042(9) -0.0003(9)
C9 0.0196(12) 0.0157(12) 0.0237(12) -0.0031(10) 0.0052(10) -0.0029(9)
C10 0.0195(12) 0.0126(11) 0.0273(13) -0.0007(10) 0.0057(10) 0.0005(9)
C11 0.0127(10) 0.0152(11) 0.0219(12) 0.0024(9) 0.0019(9) -0.0007(9)
C12 0.0171(11) 0.0195(12) 0.0221(12) 0.0011(10) 0.0038(10) -0.0022(9)
C13 0.0234(13) 0.0275(14) 0.0216(13) 0.0039(11) -0.0003(10) 0.0001(11)
C14 0.0183(12) 0.0286(15) 0.0313(15) 0.0055(12) 0.0013(11) 0.0071(11)
C15 0.0187(12) 0.0246(14) 0.0321(14) 0.0012(11) 0.0097(11) 0.0039(10)
C16 0.0163(11) 0.0163(12) 0.0237(12) 0.0013(10) 0.0066(9) -0.0010(9)
C17 0.0230(13) 0.0310(15) 0.0216(13) -0.0031(11) 0.0063(10) -0.0030(11)
C18 0.0330(15) 0.0297(15) 0.0277(14) -0.0048(12) 0.0095(12) -0.0012(12)
C19 0.0466(19) 0.0378(18) 0.0273(15) -0.0042(13) 0.0169(14) -0.0143(15)
C20 0.0209(12) 0.0241(13) 0.0214(12) -0.0012(10) 0.0085(10) 0.0013(10)
C21 0.0271(14) 0.0294(15) 0.0338(15) -0.0050(12) 0.0134(12) -0.0015(11)
C22 0.059(2) 0.0258(15) 0.0296(15) 0.0020(12) 0.0205(15) 0.0025(14)
C23 0.0126(10) 0.0137(11) 0.0267(13) -0.0002(10) 0.0025(9) 0.0018(8)
C24 0.0167(12) 0.0183(12) 0.0331(14) 0.0046(11) 0.0029(10) -0.0005(9)
C25 0.0169(12) 0.0311(15) 0.0429(17) 0.0037(13) 0.0047(12) -0.0056(11)
C26 0.0154(12) 0.0334(16) 0.0387(16) 0.0021(13) -0.0035(11) -0.0032(11)
C27 0.0198(13) 0.0314(15) 0.0277(14) 0.0031(12) 0.0002(11) 0.0024(11)
C28 0.0184(12) 0.0193(12) 0.0286(14) -0.0021(11) 0.0059(10) 0.0026(10)
C29 0.0210(13) 0.0298(15) 0.0353(15) 0.0100(12) 0.0068(11) -0.0016(11)
C30 0.0378(17) 0.0321(16) 0.0346(16) 0.0019(13) 0.0087(13) -0.0017(13)
C31 0.0189(12) 0.0249(14) 0.0301(14) 0.0014(11) 0.0076(10) 0.0017(10)
C32 0.0329(16) 0.0269(15) 0.0497(19) 0.0159(14) 0.0192(14) 0.0054(12)
C33 0.0320(15) 0.0243(14) 0.0426(17) 0.0040(13) 0.0139(13) -0.0017(12)
C34 0.052(2) 0.043(2) 0.0406(19) -0.0053(16) 0.0250(16) -0.0067(16)
C35 0.0145(10) 0.0153(11) 0.0197(11) -0.0002(9) 0.0046(9) 0.0007(9)
C36 0.0191(12) 0.0150(12) 0.0290(13) 0.0015(10) 0.0068(10) -0.0025(9)
C37 0.0188(11) 0.0118(11) 0.0292(13) -0.0006(10) 0.0055(10) -0.0016(9)
C38 0.0211(12) 0.0151(11) 0.0256(13) -0.0004(10) 0.0119(10) -0.0021(9)
C39 0.0264(13) 0.0188(12) 0.0254(13) -0.0002(10) 0.0106(11) -0.0047(10)
C40 0.0404(16) 0.0257(14) 0.0282(14) -0.0031(12) 0.0216(13) -0.0065(12)
C41 0.0347(15) 0.0225(14) 0.0448(18) -0.0050(13) 0.0278(14) -0.0024(11)
C42 0.0226(13) 0.0218(13) 0.0429(17) 0.0025(12) 0.0172(12) 0.0033(10)
C43 0.0193(12) 0.0174(12) 0.0314(14) 0.0003(11) 0.0107(10) -0.0014(10)
C44 0.0300(14) 0.0315(15) 0.0232(13) 0.0008(12) 0.0085(11) -0.0027(12)
C45 0.0423(18) 0.0347(18) 0.0421(18) 0.0080(15) 0.0033(15) -0.0012(14)
C46 0.0469(19) 0.0402(19) 0.0298(16) -0.0008(14) 0.0006(14) -0.0131(15)
C47 0.0199(12) 0.0281(14) 0.0293(14) 0.0019(11) 0.0074(11) 0.0028(11)
C48 0.0301(15) 0.0326(17) 0.0381(17) -0.0068(13) 0.0028(13) 0.0007(12)
C49 0.0337(16) 0.0370(18) 0.0374(17) 0.0060(14) 0.0049(13) 0.0073(13)
C50 0.0181(11) 0.0139(11) 0.0245(13) 0.0011(10) 0.0077(10) 0.0026(9)
C51 0.0173(11) 0.0135(11) 0.0236(12) 0.0024(9) 0.0064(9) 0.0032(9)
C52 0.0159(11) 0.0235(13) 0.0312(14) 0.0006(11) 0.0078(10) 0.0023(10)
C53 0.0253(13) 0.0261(14) 0.0310(14) 0.0022(11) 0.0148(11) 0.0029(11)
C54 0.0281(14) 0.0254(14) 0.0236(13) -0.0009(11) 0.0078(11) 0.0034(11)
C55 0.0189(12) 0.0194(12) 0.0258(13) -0.0028(10) 0.0041(10) 0.0026(10)
C56 0.0173(11) 0.0210(13) 0.0245(13) -0.0028(10) 0.0046(10) 0.0006(10)
C57 0.0365(16) 0.0269(15) 0.0269(14) 0.0030(12) 0.0043(12) -0.0025(12)
C58 0.0278(14) 0.0327(16) 0.0318(15) -0.0023(13) 0.0033(12) -0.0114(12)
C59 0.0191(13) 0.0339(16) 0.0294(14) -0.0051(12) 0.0009(11) 0.0015(11)
C60 0.0321(17) 0.046(2) 0.070(3) -0.029(2) -0.0035(17) 0.0004(15)
C61 0.0301(17) 0.046(2) 0.050(2) -0.0048(17) -0.0107(15) 0.0085(15)

loop_
_atom_type_symbol
_atom_type_description
_atom_type_scat_dispersion_real
_atom_type_scat_dispersion_imag
_atom_type_scat_source
C C 0.0033 0.0016 'International Tables Vol C Tables 4.2.6.8 and 6.1.1.4'
H H 0.0000 0.0000 'International Tables Vol C Tables 4.2.6.8 and 6.1.1.4'
N N 0.0061 0.0033 'International Tables Vol C Tables 4.2.6.8 and 6.1.1.4'
Cl Cl 0.1484 0.1585 'International Tables Vol C Tables 4.2.6.8 and 6.1.1.4'
Ni Ni 0.3393 1.1124 'International Tables Vol C Tables 4.2.6.8 and 6.1.1.4'

loop_
_geom_angle_atom_site_label_1
_geom_angle_atom_site_label_2
_geom_angle_atom_site_label_3
_geom_angle
C8 Ni1 C1 150.70(11)
C8 Ni1 C2 117.65(10)
C1 Ni1 C2 39.21(10)
C8 Ni1 Cl1 102.83(8)
C1 Ni1 Cl1 105.78(8)
C2 Ni1 Cl1 135.60(8)
C8 Ni1 Ni2 158.50(8)
C1 Ni1 Ni2 50.78(8)
C2 Ni1 Ni2 80.52(8)
Cl1 Ni1 Ni2 56.60(2)
C35 Ni2 C1 116.30(11)
C35 Ni2 Cl1 133.35(8)
C1 Ni2 Cl1 109.76(8)
C35 Ni2 Ni1 167.98(8)
C1 Ni2 Ni1 53.38(8)
Cl1 Ni2 Ni1 58.11(2)
Ni2 Cl1 Ni1 65.29(2)
C8 N1 C9 112.0(2)
C8 N1 C11 126.5(2)
C9 N1 C11 121.5(2)
C8 N2 C10 112.1(2)
C8 N2 C23 123.4(2)
C10 N2 C23 124.5(2)
C35 N3 C36 112.1(2)
C35 N3 C38 123.0(2)
C36 N3 C38 124.7(2)
C35 N4 C37 111.6(2)
C35 N4 C50 123.2(2)
C37 N4 C50 125.2(2)
C2 C1 C6 115.0(3)
C2 C1 Ni2 125.8(2)
C6 C1 Ni2 119.2(2)
C2 C1 Ni1 79.03(16)
C6 C1 Ni1 117.28(19)
Ni2 C1 Ni1 75.84(10)
C3 C2 C1 121.4(3)
C3 C2 Ni1 125.6(2)
C1 C2 Ni1 61.76(14)
C4 C3 C2 121.9(3)
C3 C4 C5 117.3(3)
C3 C4 C7 122.2(3)
C5 C4 C7 120.5(3)
C6 C5 C4 121.9(3)
C5 C6 C1 122.6(3)
N2 C8 N1 102.8(2)
N2 C8 Ni1 130.81(18)
N1 C8 Ni1 126.30(18)
C10 C9 N1 106.6(2)
C9 C10 N2 106.5(2)
C12 C11 C16 122.5(2)
C12 C11 N1 117.9(2)
C16 C11 N1 119.6(2)
C13 C12 C11 117.4(2)
C13 C12 C17 119.3(2)
C11 C12 C17 123.2(2)
C14 C13 C12 121.2(2)
C13 C14 C15 119.7(2)
C14 C15 C16 121.9(3)
C15 C16 C11 116.9(2)
C15 C16 C20 121.3(2)
C11 C16 C20 121.8(2)
C12 C17 C18 111.6(2)
C12 C17 C19 110.9(2)
C18 C17 C19 109.9(2)
C16 C20 C22 110.9(2)
C16 C20 C21 113.0(2)
C22 C20 C21 110.4(2)
C24 C23 C28 122.4(2)
C24 C23 N2 118.7(2)
C28 C23 N2 118.9(2)
C25 C24 C23 117.2(3)
C25 C24 C29 119.3(3)
C23 C24 C29 123.5(2)
C26 C25 C24 121.7(3)
C25 C26 C27 119.9(3)
C26 C27 C28 121.1(3)
C27 C28 C23 117.5(2)
C27 C28 C31 119.8(2)
C23 C28 C31 122.6(2)
C24 C29 C32 112.5(3)
C24 C29 C30 109.3(2)
C32 C29 C30 109.8(2)
C34 C31 C28 113.2(2)
C34 C31 C33 109.2(3)
C28 C31 C33 109.8(2)
N4 C35 N3 103.1(2)
N4 C35 Ni2 129.82(19)
N3 C35 Ni2 126.35(18)
C37 C36 N3 106.6(2)
C36 C37 N4 106.6(2)
C39 C38 C43 123.5(2)
C39 C38 N3 117.9(2)
C43 C38 N3 118.6(2)
C38 C39 C40 116.7(3)
C38 C39 C44 122.0(2)
C40 C39 C44 121.3(3)
C41 C40 C39 121.2(3)
C40 C41 C42 120.5(3)
C41 C42 C43 120.7(3)
C42 C43 C38 117.1(3)
C42 C43 C47 121.8(2)
C38 C43 C47 121.1(2)
C39 C44 C45 112.3(3)
C39 C44 C46 111.9(3)
C45 C44 C46 109.8(3)
C49 C47 C43 113.0(2)
C49 C47 C48 110.1(2)
C43 C47 C48 112.0(2)
C55 C50 C51 123.1(2)
C55 C50 N4 118.4(2)
C51 C50 N4 118.5(2)
C52 C51 C50 117.1(2)
C52 C51 C56 121.6(2)
C50 C51 C56 121.2(2)
C53 C52 C51 121.0(2)
C54 C53 C52 120.1(3)
C53 C54 C55 121.3(3)
C54 C55 C50 117.4(2)
C54 C55 C59 120.5(2)
C50 C55 C59 122.1(2)
C58 C56 C51 113.4(2)
C58 C56 C57 111.2(2)
C51 C56 C57 110.6(2)
C60 C59 C55 112.1(2)
C60 C59 C61 111.0(3)
C55 C59 C61 110.2(3)

loop_
_geom_bond_atom_site_label_1
_geom_bond_atom_site_label_2
_geom_bond_distance
Ni1 C8 1.910(3)
Ni1 C1 1.983(3)
Ni1 C2 2.210(3)
Ni1 Cl1 2.2389(8)
Ni1 Ni2 2.3954(5)
Ni2 C35 1.855(3)
Ni2 C1 1.914(3)
Ni2 Cl1 2.2015(8)
N1 C8 1.371(3)
N1 C9 1.394(3)
N1 C11 1.446(3)
N2 C8 1.369(3)
N2 C10 1.393(3)
N2 C23 1.443(3)
N3 C35 1.366(3)
N3 C36 1.386(3)
N3 C38 1.442(3)
N4 C35 1.366(3)
N4 C37 1.398(3)
N4 C50 1.432(3)
C1 C2 1.423(4)
C1 C6 1.431(4)
C2 C3 1.417(4)
C3 C4 1.382(5)
C4 C5 1.406(4)
C4 C7 1.513(4)
C5 C6 1.375(4)
C9 C10 1.347(4)
C11 C12 1.400(4)
C11 C16 1.408(4)
C12 C13 1.398(4)
C12 C17 1.521(4)
C13 C14 1.382(4)
C14 C15 1.384(4)
C15 C16 1.390(4)
C16 C20 1.520(4)
C17 C18 1.533(4)
C17 C19 1.539(4)
C20 C22 1.523(4)
C20 C21 1.533(4)
C23 C24 1.400(4)
C23 C28 1.405(4)
C24 C25 1.393(4)
C24 C29 1.514(4)
C25 C26 1.380(4)
C26 C27 1.382(4)
C27 C28 1.394(4)
C28 C31 1.526(4)
C29 C32 1.528(4)
C29 C30 1.543(4)
C31 C34 1.521(4)
C31 C33 1.526(4)
C36 C37 1.345(4)
C38 C39 1.396(4)
C38 C43 1.398(4)
C39 C40 1.401(4)
C39 C44 1.514(4)
C40 C41 1.376(5)
C41 C42 1.388(4)
C42 C43 1.395(4)
C43 C47 1.527(4)
C44 C45 1.528(4)
C44 C46 1.532(4)
C47 C49 1.524(4)
C47 C48 1.531(4)
C50 C55 1.398(4)
C50 C51 1.406(3)
C51 C52 1.398(4)
C51 C56 1.522(4)
C52 C53 1.393(4)
C53 C54 1.383(4)
C54 C55 1.397(4)
C55 C59 1.529(4)
C56 C58 1.520(4)
C56 C57 1.537(4)
C59 C60 1.520(4)
C59 C61 1.530(4)

loop_
_geom_torsion_atom_site_label_1
_geom_torsion_atom_site_label_2
_geom_torsion_atom_site_label_3
_geom_torsion_atom_site_label_4
_geom_torsion
C8 Ni1 Ni2 C35 145.1(4)
C1 Ni1 Ni2 C35 -32.8(4)
C2 Ni1 Ni2 C35 -4.2(4)
Cl1 Ni1 Ni2 C35 163.7(4)
C8 Ni1 Ni2 C1 178.0(2)
C2 Ni1 Ni2 C1 28.65(13)
Cl1 Ni1 Ni2 C1 -163.45(10)
C8 Ni1 Ni2 Cl1 -18.6(2)
C1 Ni1 Ni2 Cl1 163.45(10)
C2 Ni1 Ni2 Cl1 -167.90(8)
C35 Ni2 Cl1 Ni1 -175.40(11)
C1 Ni2 Cl1 Ni1 14.06(9)
C8 Ni1 Cl1 Ni2 173.12(8)
C1 Ni1 Cl1 Ni2 -13.26(8)
C2 Ni1 Cl1 Ni2 17.18(11)
C35 Ni2 C1 C2 107.9(2)
Cl1 Ni2 C1 C2 -79.8(2)
Ni1 Ni2 C1 C2 -64.9(2)
C35 Ni2 C1 C6 -73.6(2)
Cl1 Ni2 C1 C6 98.7(2)
Ni1 Ni2 C1 C6 113.6(2)
C35 Ni2 C1 Ni1 172.77(9)
Cl1 Ni2 C1 Ni1 -14.89(9)
C8 Ni1 C1 C2 -46.9(3)
Cl1 Ni1 C1 C2 145.90(15)
Ni2 Ni1 C1 C2 131.59(19)
C8 Ni1 C1 C6 65.7(3)
C2 Ni1 C1 C6 112.6(3)
Cl1 Ni1 C1 C6 -101.5(2)
Ni2 Ni1 C1 C6 -115.8(2)
C8 Ni1 C1 Ni2 -178.47(17)
C2 Ni1 C1 Ni2 -131.59(19)
Cl1 Ni1 C1 Ni2 14.31(9)
C6 C1 C2 C3 1.3(4)
Ni2 C1 C2 C3 179.9(2)
Ni1 C1 C2 C3 116.5(3)
C6 C1 C2 Ni1 -115.1(2)
Ni2 C1 C2 Ni1 63.43(18)
C8 Ni1 C2 C3 46.2(3)
C1 Ni1 C2 C3 -110.0(3)
Cl1 Ni1 C2 C3 -160.5(2)
Ni2 Ni1 C2 C3 -146.0(3)
C8 Ni1 C2 C1 156.21(16)
Cl1 Ni1 C2 C1 -50.5(2)
Ni2 Ni1 C2 C1 -35.98(15)
C1 C2 C3 C4 -0.2(4)
Ni1 C2 C3 C4 75.6(3)
C2 C3 C4 C5 -0.9(4)
C2 C3 C4 C7 177.8(3)
C3 C4 C5 C6 0.9(4)
C7 C4 C5 C6 -177.8(3)
C4 C5 C6 C1 0.2(4)
C2 C1 C6 C5 -1.4(4)
Ni2 C1 C6 C5 180.0(2)
Ni1 C1 C6 C5 -91.6(3)
C10 N2 C8 N1 -0.3(3)
C23 N2 C8 N1 -179.3(2)
C10 N2 C8 Ni1 175.94(19)
C23 N2 C8 Ni1 -3.1(4)
C9 N1 C8 N2 -0.3(3)
C11 N1 C8 N2 176.3(2)
C9 N1 C8 Ni1 -176.69(18)
C11 N1 C8 Ni1 -0.2(4)
C1 Ni1 C8 N2 67.1(3)
C2 Ni1 C8 N2 35.7(3)
Cl1 Ni1 C8 N2 -125.5(2)
Ni2 Ni1 C8 N2 -109.6(3)
C1 Ni1 C8 N1 -117.5(3)
C2 Ni1 C8 N1 -148.9(2)
Cl1 Ni1 C8 N1 49.9(2)
Ni2 Ni1 C8 N1 65.8(3)
C8 N1 C9 C10 0.7(3)
C11 N1 C9 C10 -176.0(2)
N1 C9 C10 N2 -0.8(3)
C8 N2 C10 C9 0.7(3)
C23 N2 C10 C9 179.7(2)
C8 N1 C11 C12 -111.4(3)
C9 N1 C11 C12 64.8(3)
C8 N1 C11 C16 70.6(3)
C9 N1 C11 C16 -113.2(3)
C16 C11 C12 C13 6.1(4)
N1 C11 C12 C13 -171.8(2)
C16 C11 C12 C17 -171.7(2)
N1 C11 C12 C17 10.4(4)
C11 C12 C13 C14 -3.1(4)
C17 C12 C13 C14 174.8(3)
C12 C13 C14 C15 -1.4(4)
C13 C14 C15 C16 3.2(4)
C14 C15 C16 C11 -0.3(4)
C14 C15 C16 C20 178.7(3)
C12 C11 C16 C15 -4.5(4)
N1 C11 C16 C15 173.4(2)
C12 C11 C16 C20 176.5(2)
N1 C11 C16 C20 -5.5(4)
C13 C12 C17 C18 70.4(3)
C11 C12 C17 C18 -111.8(3)
C13 C12 C17 C19 -52.4(3)
C11 C12 C17 C19 125.3(3)
C15 C16 C20 C22 -100.5(3)
C11 C16 C20 C22 78.4(3)
C15 C16 C20 C21 24.0(4)
C11 C16 C20 C21 -157.0(2)
C8 N2 C23 C24 72.2(3)
C10 N2 C23 C24 -106.7(3)
C8 N2 C23 C28 -107.7(3)
C10 N2 C23 C28 73.3(3)
C28 C23 C24 C25 4.1(4)
N2 C23 C24 C25 -175.8(2)
C28 C23 C24 C29 -173.4(3)
N2 C23 C24 C29 6.7(4)
C23 C24 C25 C26 -1.2(4)
C29 C24 C25 C26 176.4(3)
C24 C25 C26 C27 -2.0(5)
C25 C26 C27 C28 2.4(5)
C26 C27 C28 C23 0.4(4)
C26 C27 C28 C31 -176.0(3)
C24 C23 C28 C27 -3.8(4)
N2 C23 C28 C27 176.2(2)
C24 C23 C28 C31 172.6(2)
N2 C23 C28 C31 -7.5(4)
C25 C24 C29 C32 59.5(4)
C23 C24 C29 C32 -123.0(3)
C25 C24 C29 C30 -62.7(3)
C23 C24 C29 C30 114.7(3)
C27 C28 C31 C34 -46.2(4)
C23 C28 C31 C34 137.5(3)
C27 C28 C31 C33 76.0(3)
C23 C28 C31 C33 -100.2(3)
C37 N4 C35 N3 -0.9(3)
C50 N4 C35 N3 177.0(2)
C37 N4 C35 Ni2 169.65(19)
C50 N4 C35 Ni2 -12.5(4)
C36 N3 C35 N4 1.0(3)
C38 N3 C35 N4 176.3(2)
C36 N3 C35 Ni2 -170.04(19)
C38 N3 C35 Ni2 5.3(3)
C1 Ni2 C35 N4 67.3(3)
Cl1 Ni2 C35 N4 -102.7(2)
Ni1 Ni2 C35 N4 96.4(4)
C1 Ni2 C35 N3 -124.1(2)
Cl1 Ni2 C35 N3 65.9(2)
Ni1 Ni2 C35 N3 -95.0(4)
C35 N3 C36 C37 -0.7(3)
C38 N3 C36 C37 -175.9(2)
N3 C36 C37 N4 0.1(3)
C35 N4 C37 C36 0.6(3)
C50 N4 C37 C36 -177.3(2)
C35 N3 C38 C39 -94.5(3)
C36 N3 C38 C39 80.3(3)
C35 N3 C38 C43 85.1(3)
C36 N3 C38 C43 -100.2(3)
C43 C38 C39 C40 6.2(4)
N3 C38 C39 C40 -174.2(2)
C43 C38 C39 C44 -171.9(3)
N3 C38 C39 C44 7.6(4)
C38 C39 C40 C41 -1.2(4)
C44 C39 C40 C41 176.9(3)
C39 C40 C41 C42 -2.9(4)
C40 C41 C42 C43 2.4(4)
C41 C42 C43 C38 2.3(4)
C41 C42 C43 C47 -175.0(3)
C39 C38 C43 C42 -6.8(4)
N3 C38 C43 C42 173.7(2)
C39 C38 C43 C47 170.6(2)
N3 C38 C43 C47 -8.9(4)
C38 C39 C44 C45 -103.0(3)
C40 C39 C44 C45 79.0(4)
C38 C39 C44 C46 133.1(3)
C40 C39 C44 C46 -45.0(4)
C42 C43 C47 C49 24.1(4)
C38 C43 C47 C49 -153.1(3)
C42 C43 C47 C48 -100.9(3)
C38 C43 C47 C48 81.9(3)
C35 N4 C50 C55 -103.9(3)
C37 N4 C50 C55 73.7(3)
C35 N4 C50 C51 73.1(3)
C37 N4 C50 C51 -109.2(3)
C55 C50 C51 C52 -0.5(4)
N4 C50 C51 C52 -177.3(2)
C55 C50 C51 C56 179.0(2)
N4 C50 C51 C56 2.2(4)
C50 C51 C52 C53 0.7(4)
C56 C51 C52 C53 -178.8(2)
C51 C52 C53 C54 -0.4(4)
C52 C53 C54 C55 -0.2(4)
C53 C54 C55 C50 0.4(4)
C53 C54 C55 C59 176.9(3)
C51 C50 C55 C54 -0.1(4)
N4 C50 C55 C54 176.8(2)
C51 C50 C55 C59 -176.5(2)
N4 C50 C55 C59 0.4(4)
C52 C51 C56 C58 25.7(3)
C50 C51 C56 C58 -153.8(2)
C52 C51 C56 C57 -100.0(3)
C50 C51 C56 C57 80.5(3)
C54 C55 C59 C60 49.7(4)
C50 C55 C59 C60 -133.9(3)
C54 C55 C59 C61 -74.5(4)
C50 C55 C59 C61 101.9(3)
